data_1561194
loop_
_publ_author_name
'Duan, Hui'
'Dan, Wenyan'
'Fang, Xiangdong'

_publ_section_title
;
 Zinc-coordinated MOFs complexes regulated by hydrogen bonds: Synthesis,
 structure and luminescence study toward broadband white-light emission
;
_journal_name_full 'Journal of Solid State Chemistry'
_journal_page_first 159
_journal_page_last 164
_journal_paper_doi 10.1016/j.jssc.2018.01.024
_journal_volume 260
_journal_year 2018
_chemical_formula_sum 'C10 H10 N6 O5 Zn'
_chemical_formula_weight 359.61
_space_group_crystal_system monoclinic
_space_group_IT_number 15
_space_group_name_Hall '-C 2yc'
_space_group_name_H-M_alt 'C 1 2/c 1'
_atom_sites_solution_hydrogens mixed
_cell_angle_alpha 90
_cell_angle_beta 92.5170(10)
_cell_angle_gamma 90
_cell_formula_units_Z 4
_cell_length_a 12.1537(6)
_cell_length_b 10.0666(4)
_cell_length_c 11.0208(5)
_cell_measurement_reflns_used 9904
_cell_measurement_temperature 296(2)
_cell_measurement_theta_max 27.47
_cell_measurement_theta_min 3.26
_cell_volume 1347.05(10)
_computing_cell_refinement 'Bruker SAINT'
_computing_data_collection 'Bruker APEX3'
_computing_data_reduction 'Bruker SAINT'
_computing_molecular_graphics 'Bruker SHELXTL'
_computing_publication_material 'Bruker SHELXTL'
_computing_structure_refinement 'SHELXL-2016/6 (Sheldrick, 2016)'
_computing_structure_solution 'SHELXS-97 (Sheldrick 2008)'
_diffrn_ambient_temperature 296(2)
_diffrn_measured_fraction_theta_full 0.999
_diffrn_measured_fraction_theta_max 0.996
_diffrn_measurement_device_type 'Bruker APEX-III CMOS'
_diffrn_measurement_method '\f and \w scans'
_diffrn_radiation_type MoK\a
_diffrn_radiation_wavelength 0.71073
_diffrn_reflns_av_R_equivalents 0.0188
_diffrn_reflns_av_unetI/netI 0.0113
_diffrn_reflns_Laue_measured_fraction_full 0.999
_diffrn_reflns_Laue_measured_fraction_max 0.996
_diffrn_reflns_limit_h_max 15
_diffrn_reflns_limit_h_min -15
_diffrn_reflns_limit_k_max 13
_diffrn_reflns_limit_k_min -13
_diffrn_reflns_limit_l_max 14
_diffrn_reflns_limit_l_min -14
_diffrn_reflns_number 14882
_diffrn_reflns_point_group_measured_fraction_full 0.999
_diffrn_reflns_point_group_measured_fraction_max 0.996
_diffrn_reflns_theta_full 25.242
_diffrn_reflns_theta_max 27.486
_diffrn_reflns_theta_min 3.172
_exptl_absorpt_coefficient_mu 1.859
_exptl_absorpt_correction_type multi-scan
_exptl_absorpt_process_details sadabs
_exptl_crystal_colour colourless
_exptl_crystal_density_diffrn 1.773
_exptl_crystal_description block
_exptl_crystal_F_000 728
_exptl_crystal_size_max 0.330
_exptl_crystal_size_mid 0.180
_exptl_crystal_size_min 0.090
_exptl_transmission_factor_max 0.7452
_exptl_transmission_factor_min 0.6271
_refine_diff_density_max 0.265
_refine_diff_density_min -0.351
_refine_diff_density_rms 0.082
_refine_ls_extinction_method none
_refine_ls_goodness_of_fit_ref 1.188
_refine_ls_hydrogen_treatment mixed
_refine_ls_matrix_type full
_refine_ls_number_parameters 105
_refine_ls_number_reflns 1551
_refine_ls_number_restraints 1
_refine_ls_restrained_S_all 1.189
_refine_ls_R_factor_all 0.0250
_refine_ls_R_factor_gt 0.0238
_refine_ls_shift/su_max 0.000
_refine_ls_shift/su_mean 0.000
_refine_ls_structure_factor_coef Fsqd
_refine_ls_weighting_details 'w=1/[\s^2^(Fo^2^)+(0.0332P)^2^+1.3328P] where P=(Fo^2^+2Fc^2^)/3'
_refine_ls_weighting_scheme calc
_refine_ls_wR_factor_gt 0.0656
_refine_ls_wR_factor_ref 0.0662
_reflns_Friedel_coverage 0.000
_reflns_Friedel_fraction_full .
_reflns_Friedel_fraction_max .
_reflns_number_gt 1500
_reflns_number_total 1551
_reflns_threshold_expression 'I > 2\s(I)'
_cod_data_source_file 1.cif
_cod_data_source_block mo_170327a
_cod_original_sg_symbol_H-M 'C 2/c'
_cod_database_code 1561194
_shelx_space_group_comment
; 
The symmetry employed for this shelxl refinement is uniquely defined 
by the following loop, which should always be used as a source of 
symmetry information in preference to the above space-group names. 
They are only intended as comments. 
;
_shelx_estimated_absorpt_t_min 0.579
_shelx_estimated_absorpt_t_max 0.851

loop_
_space_group_symop_operation_xyz
'x, y, z'
'-x, y, -z+1/2'
'x+1/2, y+1/2, z'
'-x+1/2, y+1/2, -z+1/2'
'-x, -y, -z'
'x, -y, z-1/2'
'-x+1/2, -y+1/2, -z'
'x+1/2, -y+1/2, z-1/2'

loop_
_atom_site_label
_atom_site_type_symbol
_atom_site_fract_x
_atom_site_fract_y
_atom_site_fract_z
_atom_site_U_iso_or_equiv
_atom_site_adp_type
_atom_site_occupancy
_atom_site_site_symmetry_order
_atom_site_calc_flag
_atom_site_refinement_flags_posn
_atom_site_refinement_flags_adp
_atom_site_refinement_flags_occupancy
_atom_site_disorder_assembly
_atom_site_disorder_group
Zn1 Zn 0.000000 0.38780(3) 0.750000 0.02336(11) Uani 1 2 d S T P . .
H3C H 0.548(4) 0.570(5) 0.196(4) 0.17(2) Uiso 1 1 d D . . . .
C1 C 0.16550(13) 0.54033(17) 0.69942(16) 0.0265(3) Uani 1 1 d . . . . .
O1 O 0.11258(10) 0.44898(13) 0.64131(12) 0.0328(3) Uani 1 1 d . . . . .
N1 N 0.41166(11) 0.75090(14) 0.64151(13) 0.0249(3) Uani 1 1 d . . . . .
N2 N 0.37971(15) 0.60607(17) 0.47081(15) 0.0377(4) Uani 1 1 d . . . . .
O2 O 0.14072(12) 0.57815(16) 0.80085(13) 0.0388(3) Uani 1 1 d . . . . .
C2 C 0.26126(14) 0.59761(17) 0.63834(16) 0.0261(3) Uani 1 1 d . . . . .
N3 N 0.51803(15) 0.7606(2) 0.47329(16) 0.0449(5) Uani 1 1 d . . . . .
H3A H 0.534507 0.732938 0.402544 0.054 Uiso 1 1 calc R U . . .
H3B H 0.555241 0.824050 0.507568 0.054 Uiso 1 1 calc R U . . .
C3 C 0.29505(16) 0.5548(2) 0.52505(17) 0.0338(4) Uani 1 1 d . . . . .
H3 H 0.255758 0.486652 0.486057 0.041 Uiso 1 1 calc R U . . .
O3 O 0.500000 0.5977(4) 0.250000 0.1073(16) Uani 1 2 d DS T P . .
C4 C 0.43548(14) 0.70577(18) 0.52937(16) 0.0284(4) Uani 1 1 d . . . . .
C5 C 0.32410(14) 0.69624(18) 0.69302(16) 0.0267(3) Uani 1 1 d . . . . .
H5 H 0.305214 0.726531 0.769061 0.032 Uiso 1 1 calc R U . . .

loop_
_atom_site_aniso_label
_atom_site_aniso_U_11
_atom_site_aniso_U_22
_atom_site_aniso_U_33
_atom_site_aniso_U_23
_atom_site_aniso_U_13
_atom_site_aniso_U_12
Zn1 0.01754(15) 0.02293(16) 0.03006(17) 0.000 0.00625(10) 0.000
C1 0.0201(7) 0.0276(8) 0.0320(8) 0.0050(7) 0.0038(6) -0.0006(6)
O1 0.0257(6) 0.0344(7) 0.0387(7) -0.0010(6) 0.0074(5) -0.0117(5)
N1 0.0222(6) 0.0253(7) 0.0273(7) -0.0008(5) 0.0032(5) -0.0052(5)
N2 0.0384(9) 0.0471(10) 0.0282(8) -0.0076(7) 0.0091(7) -0.0129(7)
O2 0.0331(7) 0.0476(8) 0.0368(7) -0.0030(6) 0.0140(6) -0.0062(6)
C2 0.0218(8) 0.0281(8) 0.0285(8) 0.0019(7) 0.0038(6) -0.0044(6)
N3 0.0459(10) 0.0541(11) 0.0363(9) -0.0085(8) 0.0183(8) -0.0231(9)
C3 0.0326(9) 0.0380(10) 0.0312(9) -0.0062(8) 0.0038(7) -0.0134(8)
O3 0.180(5) 0.087(3) 0.059(2) 0.000 0.052(3) 0.000
C4 0.0261(8) 0.0319(9) 0.0273(8) 0.0012(7) 0.0045(7) -0.0032(7)
C5 0.0239(8) 0.0293(8) 0.0274(8) -0.0017(7) 0.0054(6) -0.0042(6)

loop_
_atom_type_symbol
_atom_type_description
_atom_type_scat_dispersion_real
_atom_type_scat_dispersion_imag
_atom_type_scat_source
C C 0.0033 0.0016 'International Tables Vol C Tables 4.2.6.8 and 6.1.1.4'
H H 0.0000 0.0000 'International Tables Vol C Tables 4.2.6.8 and 6.1.1.4'
N N 0.0061 0.0033 'International Tables Vol C Tables 4.2.6.8 and 6.1.1.4'
O O 0.0106 0.0060 'International Tables Vol C Tables 4.2.6.8 and 6.1.1.4'
Zn Zn 0.2839 1.4301 'International Tables Vol C Tables 4.2.6.8 and 6.1.1.4'

loop_
_geom_angle_atom_site_label_1
_geom_angle_atom_site_label_2
_geom_angle_atom_site_label_3
_geom_angle
_geom_angle_site_symmetry_1
_geom_angle_site_symmetry_3
O1 Zn1 O1 143.32(8) 2_556 .
O1 Zn1 N1 101.67(6) 2_556 3_445
O1 Zn1 N1 102.28(5) . 3_445
O1 Zn1 N1 102.28(5) 2_556 4_546
O1 Zn1 N1 101.67(6) . 4_546
N1 Zn1 N1 97.50(8) 3_445 4_546
O2 C1 O1 122.68(16) . .
O2 C1 C2 121.27(16) . .
O1 C1 C2 116.05(15) . .
C1 O1 Zn1 105.65(11) . .
C5 N1 C4 116.79(14) . .
C5 N1 Zn1 115.10(11) . 3
C4 N1 Zn1 128.00(11) . 3
C3 N2 C4 117.21(16) . .
C5 C2 C3 115.74(16) . .
C5 C2 C1 120.83(16) . .
C3 C2 C1 123.42(16) . .
C4 N3 H3A 120.0 . .
C4 N3 H3B 120.0 . .
H3A N3 H3B 120.0 . .
N2 C3 C2 123.33(17) . .
N2 C3 H3 118.3 . .
C2 C3 H3 118.3 . .
H3C O3 H3C 143(7) . 2_655
N3 C4 N2 117.37(17) . .
N3 C4 N1 118.78(16) . .
N2 C4 N1 123.85(16) . .
N1 C5 C2 123.00(16) . .
N1 C5 H5 118.5 . .
C2 C5 H5 118.5 . .

loop_
_geom_bond_atom_site_label_1
_geom_bond_atom_site_label_2
_geom_bond_distance
_geom_bond_site_symmetry_2
Zn1 O1 1.9570(12) 2_556
Zn1 O1 1.9570(12) .
Zn1 N1 2.0902(14) 3_445
Zn1 N1 2.0902(14) 4_546
C1 O2 1.231(2) .
C1 O1 1.278(2) .
C1 C2 1.486(2) .
N1 C5 1.346(2) .
N1 C4 1.360(2) .
N2 C3 1.318(3) .
N2 C4 1.358(2) .
C2 C5 1.375(2) .
C2 C3 1.400(3) .
N3 C4 1.322(2) .
N3 H3A 0.8600 .
N3 H3B 0.8600 .
C3 H3 0.9300 .
O3 H3C 0.890(19) .
C5 H5 0.9300 .

loop_
_geom_hbond_atom_site_label_D
_geom_hbond_atom_site_label_H
_geom_hbond_atom_site_label_A
_geom_hbond_distance_DH
_geom_hbond_distance_HA
_geom_hbond_distance_DA
_geom_hbond_angle_DHA
_geom_hbond_site_symmetry_A
O3 H3C N2 0.890(19) 2.11(4) 2.8947(17) 147(5) 2_655
N3 H3A O3 0.86 2.19 2.958(3) 148.6 .
N3 H3B O1 0.86 2.04 2.856(2) 158.8 3

loop_
_geom_torsion_atom_site_label_1
_geom_torsion_atom_site_label_2
_geom_torsion_atom_site_label_3
_geom_torsion_atom_site_label_4
_geom_torsion
_geom_torsion_site_symmetry_1
_geom_torsion_site_symmetry_2
_geom_torsion_site_symmetry_3
_geom_torsion_site_symmetry_4
O2 C1 O1 Zn1 -2.6(2) . . . .
C2 C1 O1 Zn1 176.23(12) . . . .
O2 C1 C2 C5 -1.0(3) . . . .
O1 C1 C2 C5 -179.82(16) . . . .
O2 C1 C2 C3 177.69(19) . . . .
O1 C1 C2 C3 -1.2(3) . . . .
C4 N2 C3 C2 -0.3(3) . . . .
C5 C2 C3 N2 -1.6(3) . . . .
C1 C2 C3 N2 179.71(18) . . . .
C3 N2 C4 N3 -177.66(19) . . . .
C3 N2 C4 N1 2.8(3) . . . .
C5 N1 C4 N3 177.22(18) . . . .
Zn1 N1 C4 N3 -6.8(3) 3 . . .
C5 N1 C4 N2 -3.2(3) . . . .
Zn1 N1 C4 N2 172.72(14) 3 . . .
C4 N1 C5 C2 1.2(3) . . . .
Zn1 N1 C5 C2 -175.30(14) 3 . . .
C3 C2 C5 N1 1.1(3) . . . .
C1 C2 C5 N1 179.82(16) . . . .
